data_2019029
loop_
_publ_author_name
'Novakovi\'c, Sladjana B.'
'Bogdanovi\'c, Goran A.'
'Leovac, Vukadin M.'
'Rodi\'c, Marko V.'
'Vojinovi\'c-Je\<si\'c, Ljiljana S.'
'Ivkovi\'c, Sonja'

_publ_section_title
;
 (<i>E</i>)-4-[(2-Carbamoylhydrazinylidene)methyl]-3-hydroxy-5-hydroxymethyl-2-methylpyridin-1-ium
 nitrate
;
_journal_coeditor_code FA3317
_journal_issue 7
_journal_name_full 'Acta Crystallographica Section C'
_journal_page_first 761
_journal_page_last 764
_journal_paper_doi 10.1107/S0108270113013929
_journal_volume 69
_journal_year 2013
_chemical_formula_iupac 'C9 H13 N4 O3 +, N O3 -'
_chemical_formula_moiety 'C9 H13 N4 O3 +, N O3 -'
_chemical_formula_sum 'C9 H13 N5 O6'
_chemical_formula_weight 287.24
_chemical_melting_point 505
_chemical_name_systematic
'(<i>E</i>)-4-[(2-Carbamoylhydrazinylidene)methyl]-3-hydroxy-5-hydroxymethyl-2-methylpyridin-1-ium nitrate'
_space_group_IT_number 2
_symmetry_cell_setting triclinic
_symmetry_space_group_name_Hall '-P 1'
_symmetry_space_group_name_H-M 'P -1'
_atom_sites_solution_hydrogens geom
_atom_sites_solution_primary direct
_atom_sites_solution_secondary difmap
_audit_creation_method SHELXL-97
_cell_angle_alpha 110.117(5)
_cell_angle_beta 93.566(4)
_cell_angle_gamma 104.589(4)
_cell_formula_units_Z 2
_cell_length_a 7.1093(3)
_cell_length_b 8.1905(4)
_cell_length_c 11.6494(6)
_cell_measurement_reflns_used 5840
_cell_measurement_temperature 294(2)
_cell_measurement_theta_max 72.6850
_cell_measurement_theta_min 5.8490
_cell_volume 608.09(6)
_computing_cell_refinement
;
CrysAlis PRO (Agilent, 2013)
;
_computing_data_collection
;
CrysAlis PRO (Agilent, 2013)
;
_computing_data_reduction
;
CrysAlis PRO (Agilent, 2013)
;
_computing_molecular_graphics 'ORTEP-3 (Farrugia, 2012)'
_computing_publication_material 'WinGX (Farrugia, 2012), PLATON (Spek, 2009) and PARST (Nardelli, 1995)'
_computing_structure_refinement 'SHELXL97 (Sheldrick, 2008)'
_computing_structure_solution 'SHELXS97 (Sheldrick, 2008)'
_diffrn_ambient_temperature 294(2)
_diffrn_detector_area_resol_mean 16.3280
_diffrn_measured_fraction_theta_full 0.997
_diffrn_measured_fraction_theta_max 0.997
_diffrn_measurement_device_type 'Agilent Gemini S'
_diffrn_measurement_method '\w scans'
_diffrn_radiation_monochromator graphite
_diffrn_radiation_source 'fine-focus sealed tube'
_diffrn_radiation_type CuK\a
_diffrn_radiation_wavelength 1.54180
_diffrn_reflns_av_R_equivalents 0.0219
_diffrn_reflns_av_sigmaI/netI 0.0169
_diffrn_reflns_limit_h_max 8
_diffrn_reflns_limit_h_min -8
_diffrn_reflns_limit_k_max 10
_diffrn_reflns_limit_k_min -10
_diffrn_reflns_limit_l_max 14
_diffrn_reflns_limit_l_min -14
_diffrn_reflns_number 9478
_diffrn_reflns_theta_full 72.66
_diffrn_reflns_theta_max 72.66
_diffrn_reflns_theta_min 4.10
_exptl_absorpt_coefficient_mu 1.153
_exptl_absorpt_correction_T_max 0.831
_exptl_absorpt_correction_T_min 0.648
_exptl_absorpt_correction_type gaussian
_exptl_absorpt_process_details
;
(CrysAlis PRO; Agilent, 2013)
;
_exptl_crystal_colour 'translucent pale yellow'
_exptl_crystal_density_diffrn 1.569
_exptl_crystal_density_meas 1.57
_exptl_crystal_density_method 'flotation in bromoform -- diethylether mixture'
_exptl_crystal_description block
_exptl_crystal_F_000 300
_exptl_crystal_size_max 0.4939
_exptl_crystal_size_mid 0.3331
_exptl_crystal_size_min 0.1789
_refine_diff_density_max 0.306
_refine_diff_density_min -0.199
_refine_ls_extinction_coef 0.034(3)
_refine_ls_extinction_expression Fc^*^=kFc[1+0.001xFc^2^\l^3^/sin(2\q)]^-1/4^
_refine_ls_extinction_method 'SHELXL97 (Sheldrick, 2008)'
_refine_ls_goodness_of_fit_ref 1.060
_refine_ls_hydrogen_treatment mixed
_refine_ls_matrix_type full
_refine_ls_number_parameters 207
_refine_ls_number_reflns 2410
_refine_ls_number_restraints 0
_refine_ls_restrained_S_all 1.060
_refine_ls_R_factor_all 0.0435
_refine_ls_R_factor_gt 0.0422
_refine_ls_shift/su_max 0.000
_refine_ls_shift/su_mean 0.000
_refine_ls_structure_factor_coef Fsqd
_refine_ls_weighting_details 'calc w=1/[\s^2^(Fo^2^)+(0.0712P)^2^+0.1565P] where P=(Fo^2^+2Fc^2^)/3'
_refine_ls_weighting_scheme calc
_refine_ls_wR_factor_gt 0.1210
_refine_ls_wR_factor_ref 0.1227
_reflns_number_gt 2299
_reflns_number_total 2410
_reflns_threshold_expression I>2sigma(I)
_cod_data_source_file fa3317.cif
_cod_data_source_block I
_cod_original_cell_volume 608.09(5)
_cod_database_code 2019029
_cod_database_fobs_code 2019029

loop_
_symmetry_equiv_pos_as_xyz
'x, y, z'
'-x, -y, -z'

loop_
_atom_site_type_symbol
_atom_site_label
_atom_site_fract_x
_atom_site_fract_y
_atom_site_fract_z
_atom_site_U_iso_or_equiv
_atom_site_adp_type
_atom_site_calc_flag
_atom_site_refinement_flags
_atom_site_occupancy
_atom_site_symmetry_multiplicity
O O1 0.39375(18) -0.08434(14) 0.82584(9) 0.0458(3) Uani d . 1 1
O O2 0.13596(17) -0.26177(15) 0.49673(10) 0.0452(3) Uani d . 1 1
O O3 0.50461(16) 0.32306(15) 0.38814(10) 0.0453(3) Uani d . 1 1
N N1 0.46254(18) 0.15784(16) 0.76394(10) 0.0367(3) Uani d . 1 1
N N2 0.35489(17) 0.05302(16) 0.65103(10) 0.0331(3) Uani d . 1 1
N N3 0.5881(2) 0.19177(19) 0.95758(12) 0.0479(4) Uani d . 1 1
N N4 0.00310(18) -0.20154(17) 0.21980(11) 0.0369(3) Uani d . 1 1
C C1 0.4760(2) 0.07714(19) 0.85024(12) 0.0353(3) Uani d . 1 1
C C2 0.34297(19) 0.12480(18) 0.56968(12) 0.0324(3) Uani d . 1 1
H H2A 0.4082 0.2466 0.5878 0.039 Uiso calc R 1 1
C C3 0.22443(18) 0.01055(18) 0.44781(11) 0.0300(3) Uani d . 1 1
C C4 0.12876(19) -0.17534(18) 0.41856(12) 0.0322(3) Uani d . 1 1
C C5 0.01570(19) -0.28178(19) 0.30141(13) 0.0345(3) Uani d . 1 1
C C6 -0.0933(2) -0.4782(2) 0.26578(15) 0.0464(4) Uani d . 1 1
H H6A -0.0787 -0.5449 0.1828 0.070 Uiso calc R 1 1
H H6B -0.2305 -0.4911 0.2699 0.070 Uiso calc R 1 1
H H6C -0.0409 -0.5248 0.3217 0.070 Uiso calc R 1 1
C C7 0.0897(2) -0.0249(2) 0.24367(13) 0.0368(3) Uani d . 1 1
H H7 0.0743 0.0226 0.1829 0.044 Uiso calc R 1 1
C C8 0.20127(19) 0.08639(18) 0.35781(12) 0.0322(3) Uani d . 1 1
C C9 0.2981(2) 0.28364(19) 0.38026(13) 0.0381(3) Uani d . 1 1
H H9A 0.2452 0.3124 0.3133 0.046 Uiso calc R 1 1
H H9B 0.2671 0.3596 0.4567 0.046 Uiso calc R 1 1
H H1 0.518(3) 0.272(3) 0.7815(16) 0.035(4) Uiso d . 1 1
H H3 0.526(3) 0.257(3) 0.320(2) 0.067(6) Uiso d . 1 1
H H2 0.219(4) -0.192(4) 0.561(3) 0.085(8) Uiso d . 1 1
H H4 -0.065(3) -0.270(3) 0.147(2) 0.066(6) Uiso d . 1 1
H H3A 0.641(3) 0.307(3) 0.9725(19) 0.051(5) Uiso d . 1 1
H H3B 0.603(3) 0.161(3) 1.021(2) 0.054(5) Uiso d . 1 1
O O4 0.6370(2) 0.53928(18) 0.82584(12) 0.0692(4) Uani d . 1 1
O O5 0.7716(3) 0.56532(18) 1.00199(13) 0.0812(6) Uani d . 1 1
O O6 0.8425(3) 0.79232(18) 0.94813(14) 0.0766(5) Uani d . 1 1
N N5 0.7513(2) 0.63406(18) 0.92440(11) 0.0454(3) Uani d . 1 1

loop_
_atom_site_aniso_label
_atom_site_aniso_U_11
_atom_site_aniso_U_22
_atom_site_aniso_U_33
_atom_site_aniso_U_12
_atom_site_aniso_U_13
_atom_site_aniso_U_23
O1 0.0670(7) 0.0327(5) 0.0291(5) 0.0033(5) -0.0002(4) 0.0104(4)
O2 0.0520(6) 0.0396(6) 0.0396(6) 0.0012(5) -0.0066(5) 0.0204(5)
O3 0.0445(6) 0.0396(6) 0.0384(6) 0.0003(4) 0.0024(4) 0.0076(5)
N1 0.0470(7) 0.0304(6) 0.0248(6) 0.0034(5) -0.0035(5) 0.0080(4)
N2 0.0362(6) 0.0357(6) 0.0232(5) 0.0083(5) 0.0011(4) 0.0080(4)
N3 0.0693(9) 0.0360(7) 0.0271(6) -0.0007(6) -0.0089(6) 0.0125(5)
N4 0.0374(6) 0.0383(6) 0.0265(6) 0.0051(5) -0.0032(4) 0.0072(5)
C1 0.0432(7) 0.0344(7) 0.0250(6) 0.0087(6) 0.0028(5) 0.0095(5)
C2 0.0348(6) 0.0321(6) 0.0266(6) 0.0069(5) 0.0017(5) 0.0089(5)
C3 0.0284(6) 0.0342(7) 0.0256(6) 0.0083(5) 0.0035(5) 0.0095(5)
C4 0.0309(6) 0.0350(7) 0.0300(6) 0.0078(5) 0.0030(5) 0.0127(5)
C5 0.0320(6) 0.0342(7) 0.0324(7) 0.0070(5) 0.0026(5) 0.0087(5)
C6 0.0484(8) 0.0354(7) 0.0445(8) 0.0022(6) -0.0023(6) 0.0104(6)
C7 0.0402(7) 0.0395(7) 0.0289(6) 0.0076(6) 0.0000(5) 0.0145(5)
C8 0.0324(6) 0.0347(7) 0.0281(6) 0.0083(5) 0.0025(5) 0.0114(5)
C9 0.0451(8) 0.0344(7) 0.0330(7) 0.0076(6) 0.0003(5) 0.0144(5)
O4 0.0939(10) 0.0542(7) 0.0376(6) -0.0122(7) -0.0184(6) 0.0197(6)
O5 0.1186(13) 0.0452(7) 0.0539(8) -0.0165(7) -0.0412(8) 0.0252(6)
O6 0.1034(12) 0.0441(7) 0.0596(8) -0.0171(7) -0.0072(7) 0.0230(6)
N5 0.0552(8) 0.0384(7) 0.0328(6) 0.0000(6) 0.0005(5) 0.0122(5)

loop_
_atom_type_symbol
_atom_type_description
_atom_type_scat_dispersion_real
_atom_type_scat_dispersion_imag
_atom_type_scat_source
C C 0.0181 0.0091 'International Tables Vol C Tables 4.2.6.8 and 6.1.1.4'
H H 0.0000 0.0000 'International Tables Vol C Tables 4.2.6.8 and 6.1.1.4'
N N 0.0311 0.0180 'International Tables Vol C Tables 4.2.6.8 and 6.1.1.4'
O O 0.0492 0.0322 'International Tables Vol C Tables 4.2.6.8 and 6.1.1.4'

loop_
_geom_angle_atom_site_label_1
_geom_angle_atom_site_label_2
_geom_angle_atom_site_label_3
_geom_angle
_geom_angle_publ_flag
C4 O2 H2 109.3(18) ?
C9 O3 H3 106.6(16) ?
N2 N1 C1 118.03(12) yes
N2 N1 H1 120.0(11) ?
C1 N1 H1 122.0(12) ?
C2 N2 N1 118.84(12) yes
C1 N3 H3A 122.5(13) ?
C1 N3 H3B 122.6(14) ?
H3A N3 H3B 114.5(19) ?
C5 N4 C7 124.19(12) ?
C5 N4 H4 116.4(15) ?
C7 N4 H4 119.4(15) ?
O1 C1 N3 125.14(13) ?
O1 C1 N1 121.78(12) yes
N3 C1 N1 113.07(13) yes
N2 C2 C3 118.49(12) ?
N2 C2 H2A 120.8 ?
C3 C2 H2A 120.8 ?
C4 C3 C8 118.76(12) ?
C4 C3 C2 121.13(12) ?
C8 C3 C2 120.10(12) ?
O2 C4 C5 115.57(12) ?
O2 C4 C3 124.35(12) ?
C5 C4 C3 120.08(12) ?
N4 C5 C4 117.93(12) ?
N4 C5 C6 119.38(13) ?
C4 C5 C6 122.68(13) ?
C5 C6 H6A 109.5 ?
C5 C6 H6B 109.5 ?
H6A C6 H6B 109.5 ?
C5 C6 H6C 109.5 ?
H6A C6 H6C 109.5 ?
H6B C6 H6C 109.5 ?
N4 C7 C8 120.28(13) ?
N4 C7 H7 119.9 ?
C8 C7 H7 119.9 ?
C7 C8 C3 118.74(13) ?
C7 C8 C9 118.57(12) ?
C3 C8 C9 122.67(12) ?
O3 C9 C8 111.90(11) ?
O3 C9 H9A 109.2 ?
C8 C9 H9A 109.2 ?
O3 C9 H9B 109.2 ?
C8 C9 H9B 109.2 ?
H9A C9 H9B 107.9 ?
O6 N5 O5 118.96(14) ?
O6 N5 O4 122.57(14) ?
O5 N5 O4 118.46(13) ?

loop_
_geom_bond_atom_site_label_1
_geom_bond_atom_site_label_2
_geom_bond_distance
_geom_bond_publ_flag
O1 C1 1.2261(18) yes
O2 C4 1.3375(16) yes
O2 H2 0.85(3) ?
O3 C9 1.4117(18) ?
O3 H3 0.84(3) ?
N1 N2 1.3491(16) yes
N1 C1 1.3906(17) yes
N1 H1 0.863(19) ?
N2 C2 1.2842(17) yes
N3 C1 1.3311(19) yes
N3 H3A 0.88(2) ?
N3 H3B 0.87(2) ?
N4 C5 1.3389(18) ?
N4 C7 1.3428(19) ?
N4 H4 0.87(3) ?
C2 C3 1.4634(17) ?
C2 H2A 0.9300 ?
C3 C4 1.4105(19) ?
C3 C8 1.4108(17) ?
C4 C5 1.4002(19) ?
C5 C6 1.4948(19) ?
C6 H6A 0.9600 ?
C6 H6B 0.9600 ?
C6 H6C 0.9600 ?
C7 C8 1.3779(19) ?
C7 H7 0.9300 ?
C8 C9 1.5096(19) ?
C9 H9A 0.9700 ?
C9 H9B 0.9700 ?
O4 N5 1.2386(18) yes
O5 N5 1.2369(18) yes
O6 N5 1.2185(18) yes

loop_
_geom_hbond_atom_site_label_D
_geom_hbond_atom_site_label_H
_geom_hbond_atom_site_label_A
_geom_hbond_site_symmetry_A
_geom_hbond_distance_DH
_geom_hbond_distance_HA
_geom_hbond_distance_DA
_geom_hbond_angle_DHA
O2 H2 N2 . 0.85(3) 1.87(3) 2.5968(16) 143(2)
O3 H3 O1 2_656 0.84(3) 2.03(3) 2.8534(16) 170(2)
N1 H1 O4 . 0.863(19) 2.00(2) 2.8647(18) 177.8(16)
N3 H3A O5 . 0.88(2) 1.98(2) 2.8542(19) 177.2(19)
N3 H3B O1 2_657 0.87(2) 2.09(2) 2.9497(17) 173.7(18)
N4 H4 O5 1_444 0.87(3) 1.85(3) 2.7124(18) 173(2)
C9 H9A O4 2_666 0.97 2.41 3.206(2) 140
C7 H7 O6 2_666 0.93 2.50 3.384(3) 160

loop_
_geom_torsion_atom_site_label_1
_geom_torsion_atom_site_label_2
_geom_torsion_atom_site_label_3
_geom_torsion_atom_site_label_4
_geom_torsion
C1 N1 N2 C2 -179.11(12)
N2 N1 C1 O1 0.1(2)
N2 N1 C1 N3 178.94(12)
N1 N2 C2 C3 -179.45(11)
N2 C2 C3 C4 -1.49(19)
N2 C2 C3 C8 177.40(11)
C8 C3 C4 O2 -178.53(11)
C2 C3 C4 O2 0.4(2)
C8 C3 C4 C5 0.93(19)
C2 C3 C4 C5 179.83(11)
C7 N4 C5 C4 -1.0(2)
C7 N4 C5 C6 177.76(14)
O2 C4 C5 N4 179.76(11)
C3 C4 C5 N4 0.25(19)
O2 C4 C5 C6 1.1(2)
C3 C4 C5 C6 -178.43(13)
C5 N4 C7 C8 0.4(2)
N4 C7 C8 C3 0.8(2)
N4 C7 C8 C9 179.28(12)
C4 C3 C8 C7 -1.46(19)
C2 C3 C8 C7 179.63(12)
C4 C3 C8 C9 -179.84(12)
C2 C3 C8 C9 1.24(19)
C7 C8 C9 O3 -109.53(14)
C3 C8 C9 O3 68.85(16)
